data_1572924
loop_
_publ_author_name
'Yamada, Kohei'
'Adachi, Yohei'
'Ohshita, Joji'

_publ_section_title
;
 Controlling the thermodynamic stability of conformational isomers of
 bistricyclic aromatic enes by introducing boron and silicon atoms.
;
_journal_issue 45
_journal_name_full 'Chemical science'
_journal_page_first 18985
_journal_page_last 18991
_journal_paper_doi 10.1039/d4sc06150k
_journal_volume 15
_journal_year 2024
_chemical_formula_moiety 'C53 H45 B S4 Si'
_chemical_formula_sum 'C53 H45 B S4 Si'
_chemical_formula_weight 849.03
_space_group_crystal_system triclinic
_space_group_IT_number 2
_space_group_name_Hall '-P 1'
_space_group_name_H-M_alt 'P -1'
_atom_sites_solution_hydrogens geom
_atom_sites_solution_primary dual
_audit_creation_date 2023-09-01
_audit_creation_method
;
Olex2 1.3-ac4
(compiled 2020.11.27 svn.r5f609507 for Rigaku Oxford Diffraction, GUI svn.r6214)
;
_audit_update_record
;
2024-09-03 deposited with the CCDC.	2024-10-21 downloaded from the CCDC.
;
_cell_angle_alpha 98.872(2)
_cell_angle_beta 94.418(2)
_cell_angle_gamma 102.867(2)
_cell_formula_units_Z 2
_cell_length_a 9.0376(2)
_cell_length_b 15.9768(4)
_cell_length_c 15.9911(3)
_cell_measurement_reflns_used 26910
_cell_measurement_temperature 100.00(10)
_cell_measurement_theta_max 31.9040
_cell_measurement_theta_min 2.3170
_cell_volume 2209.16(9)
_computing_cell_refinement 'CrysAlisPro 1.171.42.27a (Rigaku OD, 2021)'
_computing_data_collection 'CrysAlisPro 1.171.42.27a (Rigaku OD, 2021)'
_computing_data_reduction 'CrysAlisPro 1.171.42.27a (Rigaku OD, 2021)'
_computing_molecular_graphics 'Olex2 1.3-ac4 (Dolomanov et al., 2009)'
_computing_publication_material 'Olex2 1.3-ac4 (Dolomanov et al., 2009)'
_computing_structure_refinement 'SHELXL 2018/3 (Sheldrick, 2015)'
_computing_structure_solution 'SHELXT 2018/2 (Sheldrick, 2018)'
_diffrn_ambient_environment N~2~
_diffrn_ambient_temperature 100.00(10)
_diffrn_detector 'Hybrid Pixel Array Detector'
_diffrn_detector_area_resol_mean 10.0000
_diffrn_detector_type HyPix
_diffrn_measured_fraction_theta_full 1.000
_diffrn_measured_fraction_theta_max 0.823
_diffrn_measurement_details
;
List of Runs (angles in degrees, time in seconds):

  # Type    Start    End  Width  t~exp~   \w     \q     \k     \f   Frames
#--------------------------------------------------------------------------
  1  \w    -17.00  45.00   0.50    1.00    --   10.15 -99.00 150.00  124
  2  \w    -65.00  26.00   0.50    1.00    --   10.15 -35.00  79.00  182
  3  \w     -5.00  45.00   0.50    1.00    --   10.15 -99.00   0.00  100
  4  \w     -6.00  23.00   0.50    1.00    --   10.15 -99.00-180.00   58
  5  \w    -83.00  -3.00   0.50    1.00    --   -9.53 -57.00-150.00  160
  6  \w    -83.00   8.00   0.50    1.00    --   -9.53 -57.00 -30.00  182
  7  \w    -13.00  17.00   0.50    1.00    --   10.15  77.00-150.00   60
  8  \w      0.00  27.00   0.50    1.00    --   10.15  35.00-122.00   54
  9  \w     46.00  72.00   0.50    1.00    --   10.15  35.00-122.00   52
 10  \w     52.00  78.00   0.50    1.00    --   10.15  77.00-150.00   52
;
_diffrn_measurement_device 'four-circle diffractometer'
_diffrn_measurement_device_type 'XtaLAB Synergy R, DW system, HyPix'
_diffrn_measurement_method '\w scans'
_diffrn_orient_matrix_type 'CrysAlisPro convention (1999,Acta A55,543-557)'
_diffrn_orient_matrix_UB_11 -0.0725190000
_diffrn_orient_matrix_UB_12 0.0020228000
_diffrn_orient_matrix_UB_13 -0.0188075000
_diffrn_orient_matrix_UB_21 0.0233875000
_diffrn_orient_matrix_UB_22 0.0461961000
_diffrn_orient_matrix_UB_23 0.0075102000
_diffrn_orient_matrix_UB_31 0.0276200000
_diffrn_orient_matrix_UB_32 -0.0014794000
_diffrn_orient_matrix_UB_33 -0.0404051000
_diffrn_radiation_monochromator mirror
_diffrn_radiation_probe x-ray
_diffrn_radiation_type 'Mo K\a'
_diffrn_radiation_wavelength 0.71073
_diffrn_reflns_av_R_equivalents 0.0269
_diffrn_reflns_av_unetI/netI 0.0329
_diffrn_reflns_Laue_measured_fraction_full 1.000
_diffrn_reflns_Laue_measured_fraction_max 0.823
_diffrn_reflns_limit_h_max 12
_diffrn_reflns_limit_h_min -13
_diffrn_reflns_limit_k_max 23
_diffrn_reflns_limit_k_min -23
_diffrn_reflns_limit_l_max 23
_diffrn_reflns_limit_l_min -21
_diffrn_reflns_number 38307
_diffrn_reflns_point_group_measured_fraction_full 1.000
_diffrn_reflns_point_group_measured_fraction_max 0.823
_diffrn_reflns_theta_full 25.242
_diffrn_reflns_theta_max 31.962
_diffrn_reflns_theta_min 2.014
_diffrn_source 'Rotating-anode X-ray tube'
_diffrn_source_type 'Rigaku (Mo) X-ray Source'
_exptl_absorpt_coefficient_mu 0.279
_exptl_absorpt_correction_T_max 1.00000
_exptl_absorpt_correction_T_min 0.94346
_exptl_absorpt_correction_type multi-scan
_exptl_absorpt_process_details
;
CrysAlisPro 1.171.42.27a (Rigaku Oxford Diffraction, 2021)
Empirical absorption correction using spherical harmonics,
implemented in SCALE3 ABSPACK scaling algorithm.
;
_exptl_crystal_colour 'clear yellow'
_exptl_crystal_colour_lustre clear
_exptl_crystal_colour_primary yellow
_exptl_crystal_density_diffrn 1.276
_exptl_crystal_description block
_exptl_crystal_F_000 892
_exptl_crystal_size_max 0.228
_exptl_crystal_size_mid 0.084
_exptl_crystal_size_min 0.078
_refine_diff_density_max 0.408
_refine_diff_density_min -0.276
_refine_diff_density_rms 0.055
_refine_ls_extinction_method none
_refine_ls_goodness_of_fit_ref 1.046
_refine_ls_hydrogen_treatment constr
_refine_ls_matrix_type full
_refine_ls_number_parameters 538
_refine_ls_number_reflns 12614
_refine_ls_number_restraints 0
_refine_ls_restrained_S_all 1.046
_refine_ls_R_factor_all 0.0444
_refine_ls_R_factor_gt 0.0353
_refine_ls_shift/su_max 0.001
_refine_ls_shift/su_mean 0.000
_refine_ls_structure_factor_coef Fsqd
_refine_ls_weighting_details 'w=1/[\s^2^(Fo^2^)+(0.0419P)^2^+0.7560P] where P=(Fo^2^+2Fc^2^)/3'
_refine_ls_weighting_scheme calc
_refine_ls_wR_factor_gt 0.0864
_refine_ls_wR_factor_ref 0.0899
_reflns_Friedel_coverage 0.000
_reflns_number_gt 10617
_reflns_number_total 12614
_reflns_threshold_expression 'I > 2\s(I)'
_cod_data_source_file d4sc06150k2.cif
_cod_data_source_block exp_2694
_cod_depositor_comments 'Adding full bibliography for 1572922--1572924.cif.'
_cod_original_cell_volume 2209.15(9)
_cod_database_code 1572924
_shelx_shelxl_version_number 2018/3
_chemical_oxdiff_formula C53H45B1S4Si1
_shelx_space_group_comment
;
The symmetry employed for this shelxl refinement is uniquely defined
by the following loop, which should always be used as a source of
symmetry information in preference to the above space-group names.
They are only intended as comments.
;
_shelx_estimated_absorpt_t_max 0.978
_shelx_estimated_absorpt_t_min 0.939
_reflns_odcompleteness_completeness 99.97
_reflns_odcompleteness_iscentric 1
_reflns_odcompleteness_theta 27.82
_olex2_refinement_description
;
1. Fixed Uiso
 At 1.2 times of:
  All C(H) groups
 At 1.5 times of:
  All C(H,H,H) groups
2.a Ternary CH refined with riding coordinates:
 C2(H2), C10(H10), C13(H13)
2.b Aromatic/amide H refined with riding coordinates:
 C5(H5), C9(H9), C21(H21), C22(H22), C23(H23), C24(H24), C30(H30), C31(H31),
 C32(H32), C33(H33), C35(H35), C36(H36), C37(H37), C40(H40), C41(H41), C42(H42),
  C43(H43), C45(H45), C46(H46), C47(H47), C49(H49), C50(H50), C51(H51), C52(H52)
2.c Idealised Me refined as rotating group:
 C1(H1A,H1B,H1C), C3(H3A,H3B,H3C), C11(H11A,H11B,H11C), C12(H12A,H12B,H12C),
 C14(H14A,H14B,H14C), C15(H15A,H15B,H15C)
;
_olex2_submission_special_instructions 'No special instructions were received'
_oxdiff_exptl_absorpt_empirical_details
;
Empirical correction (ABSPACK) includes:
- Absorption correction using spherical harmonics
- Frame scaling
;
_oxdiff_exptl_absorpt_empirical_full_max 1.164
_oxdiff_exptl_absorpt_empirical_full_min 0.840

loop_
_space_group_symop_operation_xyz
'x, y, z'
'-x, -y, -z'

loop_
_atom_site_label
_atom_site_type_symbol
_atom_site_fract_x
_atom_site_fract_y
_atom_site_fract_z
_atom_site_U_iso_or_equiv
_atom_site_adp_type
_atom_site_occupancy
_atom_site_site_symmetry_order
_atom_site_calc_flag
_atom_site_refinement_flags_posn
_atom_site_refinement_flags_adp
_atom_site_refinement_flags_occupancy
_atom_site_disorder_assembly
_atom_site_disorder_group
S1 S 0.46646(3) 0.41532(2) 0.36581(2) 0.01666(7) Uani 1 1 d . . . . .
S2 S 0.83226(4) 0.19500(2) 0.23351(2) 0.01502(7) Uani 1 1 d . . . . .
S3 S 0.83804(4) 0.74573(2) 0.18839(2) 0.01917(7) Uani 1 1 d . . . . .
S4 S 1.27513(3) 0.55228(2) 0.08282(2) 0.01610(7) Uani 1 1 d . . . . .
Si1 Si 1.14303(4) 0.67257(2) 0.22885(2) 0.01194(7) Uani 1 1 d . . . . .
C1 C -0.02667(16) -0.00440(10) 0.31165(9) 0.0252(3) Uani 1 1 d . . . . .
H1A H -0.067702 0.047640 0.313873 0.038 Uiso 1 1 calc R U . . .
H1B H 0.039922 0.000434 0.364390 0.038 Uiso 1 1 calc R U . . .
H1C H -0.111118 -0.056276 0.305408 0.038 Uiso 1 1 calc R U . . .
C2 C 0.06570(14) -0.01225(8) 0.23525(8) 0.0165(2) Uani 1 1 d . . . . .
H2 H 0.106785 -0.065397 0.235442 0.020 Uiso 1 1 calc R U . . .
C3 C -0.04156(16) -0.02766(9) 0.15314(9) 0.0240(3) Uani 1 1 d . . . . .
H3A H -0.131380 -0.074570 0.154877 0.036 Uiso 1 1 calc R U . . .
H3B H 0.011739 -0.044254 0.104416 0.036 Uiso 1 1 calc R U . . .
H3C H -0.074022 0.025946 0.147319 0.036 Uiso 1 1 calc R U . . .
C4 C 0.20229(13) 0.06534(8) 0.24214(8) 0.0135(2) Uani 1 1 d . . . . .
C5 C 0.24027(13) 0.10529(8) 0.17231(8) 0.0135(2) Uani 1 1 d . . . . .
H5 H 0.177951 0.083954 0.119349 0.016 Uiso 1 1 calc R U . . .
C6 C 0.36641(13) 0.17539(8) 0.17752(7) 0.0124(2) Uani 1 1 d . . . . .
C7 C 0.45967(13) 0.20794(8) 0.25618(7) 0.0125(2) Uani 1 1 d . . . . .
C8 C 0.42535(14) 0.16698(8) 0.32652(8) 0.0142(2) Uani 1 1 d . . . . .
C9 C 0.29843(14) 0.09671(8) 0.31846(8) 0.0156(2) Uani 1 1 d . . . . .
H9 H 0.276889 0.069441 0.366356 0.019 Uiso 1 1 calc R U . . .
C10 C 0.40485(14) 0.21823(8) 0.10025(8) 0.0160(2) Uani 1 1 d . . . . .
H10 H 0.518447 0.231719 0.100810 0.019 Uiso 1 1 calc R U . . .
C11 C 0.35599(18) 0.30479(9) 0.10508(9) 0.0254(3) Uani 1 1 d . . . . .
H11A H 0.392020 0.333354 0.057940 0.038 Uiso 1 1 calc R U . . .
H11B H 0.400455 0.342861 0.159401 0.038 Uiso 1 1 calc R U . . .
H11C H 0.244313 0.293388 0.100986 0.038 Uiso 1 1 calc R U . . .
C12 C 0.33554(17) 0.16071(9) 0.01459(8) 0.0232(3) Uani 1 1 d . . . . .
H12A H 0.224584 0.153981 0.008172 0.035 Uiso 1 1 calc R U . . .
H12B H 0.358292 0.103277 0.012316 0.035 Uiso 1 1 calc R U . . .
H12C H 0.379309 0.187988 -0.031629 0.035 Uiso 1 1 calc R U . . .
C13 C 0.52970(15) 0.19658(8) 0.41019(8) 0.0179(2) Uani 1 1 d . . . . .
H13 H 0.611955 0.247449 0.402924 0.022 Uiso 1 1 calc R U . . .
C14 C 0.60769(16) 0.12494(10) 0.43089(9) 0.0247(3) Uani 1 1 d . . . . .
H14A H 0.678942 0.147061 0.483052 0.037 Uiso 1 1 calc R U . . .
H14B H 0.663780 0.107794 0.383618 0.037 Uiso 1 1 calc R U . . .
H14C H 0.530117 0.074215 0.439204 0.037 Uiso 1 1 calc R U . . .
C15 C 0.44700(17) 0.22737(10) 0.48481(8) 0.0243(3) Uani 1 1 d . . . . .
H15A H 0.374631 0.177285 0.498610 0.036 Uiso 1 1 calc R U . . .
H15B H 0.391558 0.269848 0.468998 0.036 Uiso 1 1 calc R U . . .
H15C H 0.521878 0.254694 0.534593 0.036 Uiso 1 1 calc R U . . .
C16 C 0.59527(13) 0.38359(8) 0.30110(7) 0.0130(2) Uani 1 1 d . . . . .
C17 C 0.70847(13) 0.45568(8) 0.29275(7) 0.0125(2) Uani 1 1 d . . . . .
C18 C 0.83180(13) 0.44462(7) 0.23909(7) 0.0111(2) Uani 1 1 d . . . . .
C19 C 0.87216(13) 0.35933(8) 0.23511(7) 0.0120(2) Uani 1 1 d . . . . .
C20 C 0.75892(14) 0.28608(8) 0.24084(7) 0.0128(2) Uani 1 1 d . . . . .
C21 C 0.56709(15) 0.52222(8) 0.38525(8) 0.0169(2) Uani 1 1 d . . . . .
H21 H 0.538802 0.567376 0.421791 0.020 Uiso 1 1 calc R U . . .
C22 C 0.69270(14) 0.53491(8) 0.34206(8) 0.0145(2) Uani 1 1 d . . . . .
H22 H 0.761345 0.589966 0.344583 0.017 Uiso 1 1 calc R U . . .
C23 C 1.01302(14) 0.25372(8) 0.22687(8) 0.0165(2) Uani 1 1 d . . . . .
H23 H 1.099441 0.229244 0.223160 0.020 Uiso 1 1 calc R U . . .
C24 C 1.01815(14) 0.34019(8) 0.22753(7) 0.0139(2) Uani 1 1 d . . . . .
H24 H 1.108341 0.382519 0.223420 0.017 Uiso 1 1 calc R U . . .
C25 C 0.89239(13) 0.50602(7) 0.19299(7) 0.0114(2) Uani 1 1 d . . . . .
C26 C 0.93578(14) 0.66720(8) 0.20116(7) 0.0129(2) Uani 1 1 d . . . . .
C27 C 0.83563(13) 0.58620(8) 0.18946(7) 0.0119(2) Uani 1 1 d . . . . .
C28 C 1.02300(13) 0.50172(7) 0.14222(7) 0.0114(2) Uani 1 1 d . . . . .
C29 C 1.14770(13) 0.57230(8) 0.15342(7) 0.0129(2) Uani 1 1 d . . . . .
C30 C 0.66468(15) 0.67128(9) 0.16598(9) 0.0193(3) Uani 1 1 d . . . . .
H30 H 0.570150 0.685823 0.153068 0.023 Uiso 1 1 calc R U . . .
C31 C 0.67965(14) 0.58842(8) 0.16904(8) 0.0151(2) Uani 1 1 d . . . . .
H31 H 0.596581 0.538403 0.158840 0.018 Uiso 1 1 calc R U . . .
C32 C 1.16230(15) 0.45160(8) 0.03829(8) 0.0164(2) Uani 1 1 d . . . . .
H32 H 1.187792 0.413574 -0.007170 0.020 Uiso 1 1 calc R U . . .
C33 C 1.03167(14) 0.43272(8) 0.07599(7) 0.0138(2) Uani 1 1 d . . . . .
H33 H 0.955302 0.379812 0.060040 0.017 Uiso 1 1 calc R U . . .
C34 C 1.28112(14) 0.77494(8) 0.21782(8) 0.0142(2) Uani 1 1 d . . . . .
C35 C 1.38914(15) 0.81580(9) 0.28628(8) 0.0200(3) Uani 1 1 d . . . . .
H35 H 1.392460 0.789485 0.335547 0.024 Uiso 1 1 calc R U . . .
C36 C 1.49475(16) 0.89533(9) 0.28546(9) 0.0249(3) Uani 1 1 d . . . . .
H36 H 1.568780 0.921070 0.333254 0.030 Uiso 1 1 calc R U . . .
C37 C 1.49059(16) 0.93532(9) 0.21603(9) 0.0229(3) Uani 1 1 d . . . . .
H37 H 1.560353 0.989515 0.216311 0.028 Uiso 1 1 calc R U . . .
C38 C 1.38288(14) 0.89654(8) 0.14352(8) 0.0165(2) Uani 1 1 d . . . . .
C39 C 1.27840(14) 0.81525(8) 0.14360(8) 0.0142(2) Uani 1 1 d . . . . .
C40 C 1.17362(15) 0.77741(8) 0.06970(8) 0.0179(2) Uani 1 1 d . . . . .
H40 H 1.103360 0.723163 0.068471 0.022 Uiso 1 1 calc R U . . .
C41 C 1.17185(16) 0.81771(9) -0.00010(8) 0.0223(3) Uani 1 1 d . . . . .
H41 H 1.101460 0.790915 -0.049196 0.027 Uiso 1 1 calc R U . . .
C42 C 1.27431(17) 0.89890(9) 0.00078(9) 0.0228(3) Uani 1 1 d . . . . .
H42 H 1.271949 0.926852 -0.047441 0.027 Uiso 1 1 calc R U . . .
C43 C 1.37660(16) 0.93713(9) 0.07087(9) 0.0203(3) Uani 1 1 d . . . . .
H43 H 1.444736 0.991837 0.071014 0.024 Uiso 1 1 calc R U . . .
C44 C 1.16058(13) 0.64873(8) 0.33997(7) 0.0135(2) Uani 1 1 d . . . . .
C45 C 1.21260(14) 0.57657(8) 0.35444(8) 0.0156(2) Uani 1 1 d . . . . .
H45 H 1.254309 0.545950 0.310006 0.019 Uiso 1 1 calc R U . . .
C46 C 1.20575(15) 0.54679(9) 0.43331(8) 0.0181(2) Uani 1 1 d . . . . .
H46 H 1.244361 0.497650 0.441583 0.022 Uiso 1 1 calc R U . . .
C47 C 1.14353(14) 0.58885(9) 0.49746(8) 0.0178(2) Uani 1 1 d . . . . .
H47 H 1.138076 0.568275 0.550068 0.021 Uiso 1 1 calc R U . . .
C48 C 1.08695(14) 0.66288(8) 0.48646(8) 0.0156(2) Uani 1 1 d . . . . .
C49 C 1.01745(15) 0.70487(9) 0.55148(8) 0.0208(3) Uani 1 1 d . . . . .
H49 H 1.008575 0.683148 0.603385 0.025 Uiso 1 1 calc R U . . .
C50 C 0.96282(16) 0.77619(10) 0.54091(9) 0.0242(3) Uani 1 1 d . . . . .
H50 H 0.914431 0.802961 0.584699 0.029 Uiso 1 1 calc R U . . .
C51 C 0.97860(16) 0.80991(9) 0.46464(9) 0.0227(3) Uani 1 1 d . . . . .
H51 H 0.942779 0.860312 0.457894 0.027 Uiso 1 1 calc R U . . .
C52 C 1.04500(15) 0.77071(8) 0.40027(8) 0.0180(2) Uani 1 1 d . . . . .
H52 H 1.055257 0.794600 0.349587 0.022 Uiso 1 1 calc R U . . .
C53 C 1.09890(13) 0.69477(8) 0.40808(8) 0.0145(2) Uani 1 1 d . . . . .
B1 B 0.59811(15) 0.28921(9) 0.26459(8) 0.0127(2) Uani 1 1 d . . . . .

loop_
_atom_site_aniso_label
_atom_site_aniso_U_11
_atom_site_aniso_U_22
_atom_site_aniso_U_33
_atom_site_aniso_U_23
_atom_site_aniso_U_13
_atom_site_aniso_U_12
S1 0.01493(14) 0.01533(14) 0.02045(15) 0.00263(11) 0.00832(11) 0.00335(11)
S2 0.02031(15) 0.01128(13) 0.01555(14) 0.00390(10) 0.00523(11) 0.00597(11)
S3 0.01955(15) 0.01191(14) 0.02630(17) 0.00500(12) -0.00168(12) 0.00462(12)
S4 0.01284(13) 0.02152(15) 0.01538(14) 0.00586(11) 0.00465(11) 0.00428(11)
Si1 0.01201(15) 0.01205(15) 0.01035(15) 0.00261(11) 0.00033(11) -0.00014(12)
C1 0.0200(6) 0.0236(7) 0.0275(7) 0.0035(6) 0.0053(5) -0.0040(5)
C2 0.0153(5) 0.0111(5) 0.0211(6) 0.0025(4) 0.0002(5) 0.0000(4)
C3 0.0213(6) 0.0183(6) 0.0267(7) 0.0034(5) -0.0054(5) -0.0040(5)
C4 0.0128(5) 0.0098(5) 0.0176(6) 0.0015(4) 0.0018(4) 0.0026(4)
C5 0.0136(5) 0.0128(5) 0.0134(5) 0.0004(4) -0.0009(4) 0.0037(4)
C6 0.0132(5) 0.0118(5) 0.0132(5) 0.0024(4) 0.0023(4) 0.0047(4)
C7 0.0128(5) 0.0112(5) 0.0139(5) 0.0030(4) 0.0027(4) 0.0030(4)
C8 0.0140(5) 0.0141(5) 0.0135(5) 0.0029(4) 0.0006(4) 0.0013(4)
C9 0.0161(6) 0.0144(5) 0.0155(6) 0.0053(4) 0.0021(4) 0.0004(5)
C10 0.0161(6) 0.0188(6) 0.0141(6) 0.0061(5) 0.0015(4) 0.0041(5)
C11 0.0407(8) 0.0175(6) 0.0196(6) 0.0078(5) 0.0017(6) 0.0078(6)
C12 0.0350(8) 0.0225(7) 0.0134(6) 0.0037(5) 0.0015(5) 0.0094(6)
C13 0.0180(6) 0.0183(6) 0.0138(6) 0.0048(5) -0.0018(5) -0.0035(5)
C14 0.0212(6) 0.0279(7) 0.0233(7) 0.0074(6) -0.0045(5) 0.0028(6)
C15 0.0292(7) 0.0263(7) 0.0143(6) 0.0026(5) -0.0002(5) 0.0016(6)
C16 0.0117(5) 0.0136(5) 0.0144(5) 0.0027(4) 0.0042(4) 0.0034(4)
C17 0.0129(5) 0.0127(5) 0.0124(5) 0.0033(4) 0.0018(4) 0.0033(4)
C18 0.0107(5) 0.0104(5) 0.0111(5) 0.0012(4) 0.0002(4) 0.0012(4)
C19 0.0137(5) 0.0130(5) 0.0101(5) 0.0031(4) 0.0024(4) 0.0038(4)
C20 0.0157(5) 0.0106(5) 0.0126(5) 0.0027(4) 0.0024(4) 0.0037(4)
C21 0.0199(6) 0.0135(5) 0.0181(6) 0.0007(4) 0.0050(5) 0.0058(5)
C22 0.0162(5) 0.0119(5) 0.0149(5) 0.0019(4) 0.0020(4) 0.0027(4)
C23 0.0181(6) 0.0199(6) 0.0148(6) 0.0055(5) 0.0057(5) 0.0087(5)
C24 0.0142(5) 0.0169(6) 0.0122(5) 0.0052(4) 0.0036(4) 0.0046(4)
C25 0.0108(5) 0.0110(5) 0.0112(5) 0.0008(4) -0.0002(4) 0.0014(4)
C26 0.0159(5) 0.0117(5) 0.0117(5) 0.0027(4) 0.0008(4) 0.0041(4)
C27 0.0130(5) 0.0133(5) 0.0104(5) 0.0034(4) 0.0021(4) 0.0036(4)
C28 0.0121(5) 0.0120(5) 0.0110(5) 0.0042(4) 0.0009(4) 0.0032(4)
C29 0.0124(5) 0.0159(5) 0.0109(5) 0.0042(4) 0.0016(4) 0.0030(4)
C30 0.0153(6) 0.0190(6) 0.0247(7) 0.0060(5) -0.0004(5) 0.0060(5)
C31 0.0135(5) 0.0149(5) 0.0168(6) 0.0047(4) 0.0007(4) 0.0020(4)
C32 0.0213(6) 0.0183(6) 0.0126(5) 0.0043(4) 0.0034(5) 0.0092(5)
C33 0.0179(6) 0.0125(5) 0.0114(5) 0.0026(4) 0.0000(4) 0.0046(4)
C34 0.0146(5) 0.0130(5) 0.0135(5) 0.0022(4) 0.0019(4) 0.0003(4)
C35 0.0202(6) 0.0199(6) 0.0169(6) 0.0049(5) -0.0013(5) -0.0015(5)
C36 0.0229(7) 0.0218(7) 0.0222(7) 0.0025(5) -0.0058(5) -0.0074(5)
C37 0.0228(6) 0.0164(6) 0.0244(7) 0.0024(5) 0.0024(5) -0.0053(5)
C38 0.0182(6) 0.0132(5) 0.0182(6) 0.0030(4) 0.0057(5) 0.0023(5)
C39 0.0155(5) 0.0132(5) 0.0137(5) 0.0018(4) 0.0040(4) 0.0025(4)
C40 0.0217(6) 0.0161(6) 0.0141(6) 0.0027(4) 0.0023(5) 0.0003(5)
C41 0.0272(7) 0.0217(7) 0.0161(6) 0.0045(5) 0.0002(5) 0.0018(5)
C42 0.0300(7) 0.0216(7) 0.0190(6) 0.0097(5) 0.0060(5) 0.0057(6)
C43 0.0253(7) 0.0144(6) 0.0222(6) 0.0067(5) 0.0084(5) 0.0025(5)
C44 0.0119(5) 0.0147(5) 0.0118(5) 0.0012(4) -0.0006(4) 0.0005(4)
C45 0.0149(5) 0.0173(6) 0.0149(6) 0.0028(4) 0.0010(4) 0.0044(5)
C46 0.0186(6) 0.0194(6) 0.0175(6) 0.0055(5) -0.0002(5) 0.0066(5)
C47 0.0180(6) 0.0216(6) 0.0133(6) 0.0063(5) 0.0003(5) 0.0022(5)
C48 0.0140(5) 0.0185(6) 0.0121(5) 0.0020(4) -0.0005(4) 0.0005(5)
C49 0.0207(6) 0.0273(7) 0.0129(6) 0.0015(5) 0.0018(5) 0.0040(5)
C50 0.0243(7) 0.0303(7) 0.0175(6) -0.0018(5) 0.0031(5) 0.0095(6)
C51 0.0257(7) 0.0224(7) 0.0204(6) -0.0003(5) -0.0007(5) 0.0104(6)
C52 0.0195(6) 0.0171(6) 0.0161(6) 0.0011(5) -0.0007(5) 0.0039(5)
C53 0.0122(5) 0.0162(6) 0.0126(5) 0.0009(4) -0.0015(4) 0.0004(4)
B1 0.0138(6) 0.0138(6) 0.0103(6) 0.0038(5) 0.0008(5) 0.0017(5)

loop_
_atom_type_symbol
_atom_type_description
_atom_type_scat_dispersion_real
_atom_type_scat_dispersion_imag
_atom_type_scat_source
C C 0.0033 0.0016 'International Tables Vol C Tables 4.2.6.8 and 6.1.1.4'
H H 0.0000 0.0000 'International Tables Vol C Tables 4.2.6.8 and 6.1.1.4'
B B 0.0013 0.0007 'International Tables Vol C Tables 4.2.6.8 and 6.1.1.4'
S S 0.1246 0.1234 'International Tables Vol C Tables 4.2.6.8 and 6.1.1.4'
Si Si 0.0817 0.0704 'International Tables Vol C Tables 4.2.6.8 and 6.1.1.4'

loop_
_exptl_crystal_face_index_h
_exptl_crystal_face_index_k
_exptl_crystal_face_index_l
_exptl_crystal_face_perp_dist
0 -1 0 0.0370
0 1 0 0.0407
0 1 1 0.0915
0 -1 -1 0.0982
1 1 0 0.0692
-1 -1 0 0.0616
-1 -1 -1 0.0466
0 0 -1 0.1060
1 0 0 0.0633
-1 0 0 0.0510
0 0 1 0.1102
-1 0 -1 0.0561
1 -1 0 0.0475
1 0 -2 0.0826
-2 1 0 0.0499
2 -1 0 0.0340
-1 1 -2 0.0737
-1 1 -1 0.0561
-1 2 -1 0.0577

loop_
_geom_angle_atom_site_label_1
_geom_angle_atom_site_label_2
_geom_angle_atom_site_label_3
_geom_angle
_geom_angle_site_symmetry_1
_geom_angle_site_symmetry_3
_geom_angle_publ_flag
C21 S1 C16 92.47(6) . . ?
C23 S2 C20 92.61(6) . . ?
C26 S3 C30 92.95(6) . . ?
C32 S4 C29 92.79(6) . . ?
C26 Si1 C44 105.66(5) . . ?
C29 Si1 C26 96.15(5) . . ?
C29 Si1 C34 116.48(5) . . ?
C29 Si1 C44 108.17(5) . . ?
C34 Si1 C26 116.70(5) . . ?
C34 Si1 C44 112.12(5) . . ?
C3 C2 C1 109.09(11) . . ?
C3 C2 C4 113.38(10) . . ?
C4 C2 C1 112.29(10) . . ?
C5 C4 C2 121.93(11) . . ?
C9 C4 C2 120.63(11) . . ?
C9 C4 C5 117.39(11) . . ?
C6 C5 C4 122.42(11) . . ?
C5 C6 C7 119.27(10) . . ?
C5 C6 C10 121.35(10) . . ?
C7 C6 C10 119.38(10) . . ?
C6 C7 B1 120.20(10) . . ?
C8 C7 C6 119.01(11) . . ?
C8 C7 B1 120.79(10) . . ?
C7 C8 C13 120.18(11) . . ?
C9 C8 C7 119.86(11) . . ?
C9 C8 C13 119.91(11) . . ?
C4 C9 C8 122.00(11) . . ?
C6 C10 C11 111.73(10) . . ?
C12 C10 C6 114.23(11) . . ?
C12 C10 C11 108.31(10) . . ?
C8 C13 C14 111.28(11) . . ?
C8 C13 C15 112.77(11) . . ?
C15 C13 C14 110.49(11) . . ?
C17 C16 S1 110.24(9) . . ?
C17 C16 B1 123.38(10) . . ?
B1 C16 S1 126.08(9) . . ?
C16 C17 C18 120.08(10) . . ?
C16 C17 C22 113.07(10) . . ?
C22 C17 C18 126.82(11) . . ?
C19 C18 C17 114.26(10) . . ?
C25 C18 C17 121.59(10) . . ?
C25 C18 C19 123.96(10) . . ?
C20 C19 C18 119.02(10) . . ?
C20 C19 C24 112.63(10) . . ?
C24 C19 C18 128.34(11) . . ?
C19 C20 S2 110.54(9) . . ?
C19 C20 B1 124.17(10) . . ?
B1 C20 S2 124.63(9) . . ?
C22 C21 S1 112.17(9) . . ?
C21 C22 C17 111.98(11) . . ?
C24 C23 S2 111.98(9) . . ?
C23 C24 C19 112.19(11) . . ?
C18 C25 C27 122.90(10) . . ?
C18 C25 C28 124.33(10) . . ?
C27 C25 C28 112.76(9) . . ?
S3 C26 Si1 132.48(7) . . ?
C27 C26 S3 110.24(9) . . ?
C27 C26 Si1 117.27(9) . . ?
C26 C27 C25 120.97(10) . . ?
C26 C27 C31 113.39(10) . . ?
C31 C27 C25 125.53(11) . . ?
C29 C28 C25 119.81(10) . . ?
C29 C28 C33 113.35(10) . . ?
C33 C28 C25 126.70(10) . . ?
S4 C29 Si1 131.22(7) . . ?
C28 C29 S4 110.00(9) . . ?
C28 C29 Si1 118.41(9) . . ?
C31 C30 S3 111.59(9) . . ?
C30 C31 C27 111.83(11) . . ?
C33 C32 S4 111.80(9) . . ?
C32 C33 C28 112.06(11) . . ?
C35 C34 Si1 117.90(9) . . ?
C35 C34 C39 118.19(11) . . ?
C39 C34 Si1 123.87(9) . . ?
C34 C35 C36 122.20(12) . . ?
C37 C36 C35 120.06(12) . . ?
C36 C37 C38 120.50(12) . . ?
C37 C38 C39 119.44(11) . . ?
C43 C38 C37 121.33(12) . . ?
C43 C38 C39 119.23(12) . . ?
C38 C39 C34 119.58(11) . . ?
C40 C39 C34 122.26(11) . . ?
C40 C39 C38 118.16(11) . . ?
C41 C40 C39 121.22(12) . . ?
C40 C41 C42 120.28(13) . . ?
C43 C42 C41 120.02(12) . . ?
C42 C43 C38 121.08(12) . . ?
C45 C44 Si1 119.27(9) . . ?
C45 C44 C53 118.24(11) . . ?
C53 C44 Si1 121.73(9) . . ?
C44 C45 C46 122.16(11) . . ?
C47 C46 C45 119.86(12) . . ?
C46 C47 C48 120.76(11) . . ?
C47 C48 C53 119.36(11) . . ?
C49 C48 C47 121.07(11) . . ?
C49 C48 C53 119.57(12) . . ?
C50 C49 C48 121.11(12) . . ?
C49 C50 C51 119.71(12) . . ?
C52 C51 C50 120.69(13) . . ?
C51 C52 C53 121.08(12) . . ?
C48 C53 C44 119.54(11) . . ?
C52 C53 C44 122.66(11) . . ?
C52 C53 C48 117.78(11) . . ?
C16 B1 C7 125.07(11) . . ?
C16 B1 C20 109.65(10) . . ?
C20 B1 C7 125.23(11) . . ?

loop_
_geom_bond_atom_site_label_1
_geom_bond_atom_site_label_2
_geom_bond_distance
_geom_bond_site_symmetry_2
_geom_bond_publ_flag
S1 C16 1.7232(12) . ?
S1 C21 1.7151(13) . ?
S2 C20 1.7203(12) . ?
S2 C23 1.7132(13) . ?
S3 C26 1.7150(12) . ?
S3 C30 1.7176(14) . ?
S4 C29 1.7193(12) . ?
S4 C32 1.7143(13) . ?
Si1 C26 1.8709(12) . ?
Si1 C29 1.8615(12) . ?
Si1 C34 1.8648(12) . ?
Si1 C44 1.8763(12) . ?
C1 C2 1.5367(19) . ?
C2 C3 1.5239(18) . ?
C2 C4 1.5258(16) . ?
C4 C5 1.3977(17) . ?
C4 C9 1.3963(17) . ?
C5 C6 1.3961(16) . ?
C6 C7 1.4152(16) . ?
C6 C10 1.5286(16) . ?
C7 C8 1.4072(16) . ?
C7 B1 1.5704(17) . ?
C8 C9 1.3970(16) . ?
C8 C13 1.5216(16) . ?
C10 C11 1.5355(18) . ?
C10 C12 1.5285(18) . ?
C13 C14 1.5351(19) . ?
C13 C15 1.5313(19) . ?
C16 C17 1.3910(16) . ?
C16 B1 1.5374(18) . ?
C17 C18 1.4826(16) . ?
C17 C22 1.4262(16) . ?
C18 C19 1.4806(16) . ?
C18 C25 1.3607(16) . ?
C19 C20 1.3927(16) . ?
C19 C24 1.4290(16) . ?
C20 B1 1.5396(17) . ?
C21 C22 1.3668(17) . ?
C23 C24 1.3702(17) . ?
C25 C27 1.4892(16) . ?
C25 C28 1.4913(16) . ?
C26 C27 1.3807(16) . ?
C27 C31 1.4319(16) . ?
C28 C29 1.3836(16) . ?
C28 C33 1.4263(16) . ?
C30 C31 1.3681(17) . ?
C32 C33 1.3621(17) . ?
C34 C35 1.3816(17) . ?
C34 C39 1.4360(16) . ?
C35 C36 1.4117(18) . ?
C36 C37 1.366(2) . ?
C37 C38 1.4185(18) . ?
C38 C39 1.4258(17) . ?
C38 C43 1.4185(18) . ?
C39 C40 1.4182(17) . ?
C40 C41 1.3725(18) . ?
C41 C42 1.4134(19) . ?
C42 C43 1.364(2) . ?
C44 C45 1.3822(17) . ?
C44 C53 1.4377(17) . ?
C45 C46 1.4160(17) . ?
C46 C47 1.3655(18) . ?
C47 C48 1.4181(18) . ?
C48 C49 1.4138(18) . ?
C48 C53 1.4268(17) . ?
C49 C50 1.367(2) . ?
C50 C51 1.412(2) . ?
C51 C52 1.3694(19) . ?
C52 C53 1.4232(17) . ?

loop_
_exptl_oxdiff_crystal_face_indexfrac_h
_exptl_oxdiff_crystal_face_indexfrac_k
_exptl_oxdiff_crystal_face_indexfrac_l
_exptl_oxdiff_crystal_face_x
_exptl_oxdiff_crystal_face_y
_exptl_oxdiff_crystal_face_z
-0.0000 -1.0000 0.0002 -0.0020 -0.0462 0.0015
0.0000 1.0000 -0.0002 0.0020 0.0462 -0.0015
0.0001 0.9999 0.9991 -0.0168 0.0537 -0.0418
-0.0001 -0.9999 -0.9991 0.0168 -0.0537 0.0418
0.9997 1.0006 -0.0001 -0.0705 0.0696 0.0261
-0.9997 -1.0006 0.0001 0.0705 -0.0696 -0.0261
-0.9998 -1.0005 -0.9992 0.0893 -0.0771 0.0142
-0.0001 0.0001 -0.9994 0.0188 -0.0075 0.0404
0.9997 0.0006 0.0001 -0.0725 0.0234 0.0276
-0.9997 -0.0006 -0.0001 0.0725 -0.0234 -0.0276
0.0001 -0.0001 0.9994 -0.0188 0.0075 -0.0404
-0.9998 -0.0005 -0.9995 0.0913 -0.0309 0.0128
0.9997 -0.9994 0.0004 -0.0745 -0.0228 0.0291
0.9995 0.0007 -1.9986 -0.0349 0.0084 0.1084
-1.9993 0.9989 -0.0005 0.1470 -0.0006 -0.0567
1.9993 -0.9989 0.0005 -0.1470 0.0006 0.0567
-0.9998 0.9996 -1.9991 0.1121 0.0078 0.0517
-0.9998 0.9995 -0.9997 0.0933 0.0153 0.0113
-0.9997 1.9995 -1.0000 0.0954 0.0615 0.0098
